data_7160666
loop_
_publ_author_name
'Singh, Gargi'
'Arockiaraj, Mariyaraj'
'Rajeshkumar, Venkatachalam'

_publ_section_title
;
 Iodine-mediated synthesis of indole-fused benzothiazepinones through
 intramolecular C2-amidation of amide-tethered C3-sulfenylindoles.
;
_journal_issue 34
_journal_name_full 'Organic &amp; biomolecular chemistry'
_journal_page_first 7766
_journal_page_last 7772
_journal_paper_doi 10.1039/d5ob00842e
_journal_volume 23
_journal_year 2025
_chemical_formula_moiety 'C24 H20 N2 O S'
_chemical_formula_sum 'C24 H20 N2 O S'
_chemical_formula_weight 384.48
_space_group_crystal_system monoclinic
_space_group_IT_number 14
_space_group_name_Hall '-P 2yn'
_space_group_name_H-M_alt 'P 1 21/n 1'
_atom_sites_solution_hydrogens geom
_audit_creation_method SHELXL-2014/7
_audit_update_record
;
2025-02-22 deposited with the CCDC.	2025-08-08 downloaded from the CCDC.
;
_cell_angle_alpha 90
_cell_angle_beta 104.766(5)
_cell_angle_gamma 90
_cell_formula_units_Z 4
_cell_length_a 9.1153(13)
_cell_length_b 13.8051(16)
_cell_length_c 16.4582(19)
_cell_measurement_reflns_used 4768
_cell_measurement_temperature 296(2)
_cell_measurement_theta_max 51.310
_cell_measurement_theta_min 4.677
_cell_volume 2002.7(4)
_computing_cell_refinement 'APEX2/SAINT (Bruker, 2004)'
_computing_data_collection 'APEX2 (Bruker, 2004)'
_computing_data_reduction 'SAINT/XPREP (Bruker, 2004)'
_computing_molecular_graphics 'ORTEP3 (Farrugia, 1997) and Mercury (Bruno et al., 2002)'
_computing_publication_material 'SHELXL-97 (Sheldrick, 2008)'
_computing_structure_refinement 'SHELXL-97 (Sheldrick, 2008)'
_computing_structure_solution 'SIR92 (Altornare et al., 2014)'
_diffrn_ambient_temperature 296(2)
_diffrn_measured_fraction_theta_full 0.999
_diffrn_measured_fraction_theta_max 0.948
_diffrn_measurement_device_type 'Bruker axs kappa apex2 CCD Diffractometer'
_diffrn_measurement_method '\w and \f scan'
_diffrn_radiation_type MoK\a
_diffrn_radiation_wavelength 0.71073
_diffrn_reflns_av_R_equivalents 0.0687
_diffrn_reflns_av_unetI/netI 0.0622
_diffrn_reflns_Laue_measured_fraction_full 0.999
_diffrn_reflns_Laue_measured_fraction_max 0.948
_diffrn_reflns_limit_h_max 12
_diffrn_reflns_limit_h_min -12
_diffrn_reflns_limit_k_max 13
_diffrn_reflns_limit_k_min -18
_diffrn_reflns_limit_l_max 20
_diffrn_reflns_limit_l_min -21
_diffrn_reflns_number 15883
_diffrn_reflns_point_group_measured_fraction_full 0.999
_diffrn_reflns_point_group_measured_fraction_max 0.948
_diffrn_reflns_theta_full 25.242
_diffrn_reflns_theta_max 28.430
_diffrn_reflns_theta_min 1.953
_exptl_absorpt_coefficient_mu 0.178
_exptl_absorpt_correction_T_max 0.965
_exptl_absorpt_correction_T_min 0.932
_exptl_absorpt_correction_type multi-scan
_exptl_absorpt_process_details 'SADABS V2012/1 (Bruker AXS Inc.)'
_exptl_crystal_colour colorless
_exptl_crystal_density_diffrn 1.275
_exptl_crystal_description block
_exptl_crystal_F_000 808
_exptl_crystal_size_max 0.400
_exptl_crystal_size_mid 0.300
_exptl_crystal_size_min 0.200
_refine_diff_density_max 0.449
_refine_diff_density_min -0.346
_refine_diff_density_rms 0.067
_refine_ls_extinction_method none
_refine_ls_goodness_of_fit_ref 0.592
_refine_ls_hydrogen_treatment constr
_refine_ls_matrix_type full
_refine_ls_number_parameters 255
_refine_ls_number_reflns 4773
_refine_ls_number_restraints 0
_refine_ls_restrained_S_all 0.592
_refine_ls_R_factor_all 0.0909
_refine_ls_R_factor_gt 0.0590
_refine_ls_shift/su_max 0.001
_refine_ls_shift/su_mean 0.000
_refine_ls_structure_factor_coef Fsqd
_refine_ls_weighting_details 'w=1/[\s^2^(Fo^2^)+(0.1900P)^2^+6.6190P] where P=(Fo^2^+2Fc^2^)/3'
_refine_ls_weighting_scheme calc
_refine_ls_wR_factor_gt 0.1678
_refine_ls_wR_factor_ref 0.2175
_reflns_Friedel_coverage 0.000
_reflns_number_gt 3221
_reflns_number_total 4773
_reflns_threshold_expression 'I > 2\s(I)'
_cod_data_source_file d5ob00842e2.cif
_cod_data_source_block shelx
_cod_depositor_comments 'Adding full bibliography for 7160666.cif.'
_cod_original_sg_symbol_H-M 'P 21/n'
_cod_database_code 7160666
_shelx_shelxl_version_number 2014/7
_shelx_space_group_comment
;
The symmetry employed for this shelxl refinement is uniquely defined
by the following loop, which should always be used as a source of
symmetry information in preference to the above space-group names.
They are only intended as comments.
;
_shelx_estimated_absorpt_t_min 0.932
_shelx_estimated_absorpt_t_max 0.965

loop_
_space_group_symop_operation_xyz
'x, y, z'
'-x+1/2, y+1/2, -z+1/2'
'-x, -y, -z'
'x-1/2, -y-1/2, z-1/2'

loop_
_atom_site_label
_atom_site_type_symbol
_atom_site_fract_x
_atom_site_fract_y
_atom_site_fract_z
_atom_site_U_iso_or_equiv
_atom_site_adp_type
_atom_site_occupancy
_atom_site_site_symmetry_order
_atom_site_calc_flag
_atom_site_refinement_flags_posn
_atom_site_refinement_flags_adp
_atom_site_refinement_flags_occupancy
_atom_site_disorder_assembly
_atom_site_disorder_group
C1 C 0.9458(3) 0.2938(2) 0.62991(18) 0.0424(6) Uani 1 1 d . . . . .
H1 H 0.9471 0.2450 0.5911 0.051 Uiso 1 1 calc R U . . .
C2 C 1.0678(4) 0.3565(3) 0.6529(2) 0.0509(8) Uani 1 1 d . . . . .
H2 H 1.1493 0.3507 0.6288 0.061 Uiso 1 1 calc R U . . .
C3 C 1.0678(4) 0.4276(3) 0.7116(2) 0.0604(9) Uani 1 1 d . . . . .
H3 H 1.1486 0.4708 0.7260 0.072 Uiso 1 1 calc R U . . .
C4 C 0.9484(4) 0.4355(2) 0.7494(2) 0.0528(8) Uani 1 1 d . . . . .
H4 H 0.9512 0.4821 0.7905 0.063 Uiso 1 1 calc R U . . .
C5 C 0.8246(3) 0.3734(2) 0.72561(17) 0.0401(6) Uani 1 1 d . . . . .
C6 C 0.8208(3) 0.30236(19) 0.66384(17) 0.0366(6) Uani 1 1 d . . . . .
C7 C 0.4556(3) 0.50136(19) 0.65886(16) 0.0346(5) Uani 1 1 d . . . . .
C8 C 0.4588(3) 0.5914(2) 0.69881(19) 0.0430(6) Uani 1 1 d . . . . .
H8 H 0.5207 0.6015 0.7525 0.052 Uiso 1 1 calc R U . . .
C9 C 0.3682(4) 0.6646(2) 0.6564(2) 0.0530(8) Uani 1 1 d . . . . .
H9 H 0.3685 0.7247 0.6820 0.064 Uiso 1 1 calc R U . . .
C10 C 0.2750(4) 0.6497(2) 0.5750(2) 0.0564(9) Uani 1 1 d . . . . .
H10 H 0.2141 0.7001 0.5481 0.068 Uiso 1 1 calc R U . . .
C11 C 0.2715(4) 0.5618(2) 0.5339(2) 0.0481(7) Uani 1 1 d . . . . .
H11 H 0.2097 0.5524 0.4801 0.058 Uiso 1 1 calc R U . . .
C12 C 0.3639(3) 0.48849(19) 0.57625(17) 0.0354(6) Uani 1 1 d . . . . .
C13 C 0.4929(3) 0.35127(19) 0.61463(16) 0.0329(5) Uani 1 1 d . . . . .
C14 C 0.5332(3) 0.4118(2) 0.68228(17) 0.0357(6) Uani 1 1 d . . . . .
C15 C 0.6968(3) 0.2286(2) 0.63592(18) 0.0399(6) Uani 1 1 d . . . . .
C16 C 0.3300(3) 0.3615(2) 0.46308(18) 0.0434(7) Uani 1 1 d . . . . .
H16A H 0.3936 0.3089 0.4528 0.052 Uiso 1 1 calc R U . . .
H16B H 0.3364 0.4137 0.4247 0.052 Uiso 1 1 calc R U . . .
C17 C 0.1672(4) 0.3263(3) 0.4443(2) 0.0596(9) Uani 1 1 d . . . . .
H17A H 0.1331 0.3092 0.3860 0.089 Uiso 1 1 calc R U . . .
H17B H 0.1040 0.3769 0.4568 0.089 Uiso 1 1 calc R U . . .
H17C H 0.1615 0.2706 0.4782 0.089 Uiso 1 1 calc R U . . .
C18 C 0.4329(3) 0.17954(19) 0.59213(18) 0.0370(6) Uani 1 1 d . . . . .
C19 C 0.3448(3) 0.1663(2) 0.6480(2) 0.0438(7) Uani 1 1 d . . . . .
H19 H 0.3533 0.2085 0.6930 0.053 Uiso 1 1 calc R U . . .
C20 C 0.2432(4) 0.0893(2) 0.6367(2) 0.0510(8) Uani 1 1 d . . . . .
H20 H 0.1816 0.0816 0.6734 0.061 Uiso 1 1 calc R U . . .
C21 C 0.2323(4) 0.0238(2) 0.5714(2) 0.0542(8) Uani 1 1 d . . . . .
C22 C 0.3160(4) 0.0410(2) 0.5141(2) 0.0544(8) Uani 1 1 d . . . . .
H22 H 0.3050 0.0001 0.4680 0.065 Uiso 1 1 calc R U . . .
C23 C 0.4170(4) 0.1187(2) 0.5238(2) 0.0466(7) Uani 1 1 d . . . . .
H23 H 0.4731 0.1293 0.4846 0.056 Uiso 1 1 calc R U . . .
C24 C 0.1352(5) -0.0662(3) 0.5660(3) 0.0861(15) Uani 1 1 d . . . . .
H24A H 0.1944 -0.1174 0.5979 0.129 Uiso 1 1 calc R U . . .
H24B H 0.0998 -0.0859 0.5084 0.129 Uiso 1 1 calc R U . . .
H24C H 0.0499 -0.0525 0.5884 0.129 Uiso 1 1 calc R U . . .
N1 N 0.3892(2) 0.39580(16) 0.54926(14) 0.0341(5) Uani 1 1 d . . . . .
N2 N 0.5450(2) 0.25651(16) 0.60728(14) 0.0360(5) Uani 1 1 d . . . . .
O1 O 0.7312(3) 0.14360(15) 0.63438(18) 0.0597(7) Uani 1 1 d . . . . .
S1 S 0.67171(9) 0.38306(6) 0.77416(4) 0.0446(2) Uani 1 1 d . . . . .

loop_
_atom_site_aniso_label
_atom_site_aniso_U_11
_atom_site_aniso_U_22
_atom_site_aniso_U_33
_atom_site_aniso_U_23
_atom_site_aniso_U_13
_atom_site_aniso_U_12
C1 0.0368(14) 0.0429(15) 0.0429(15) -0.0004(12) 0.0017(11) 0.0068(12)
C2 0.0388(16) 0.0553(18) 0.0588(19) 0.0010(15) 0.0125(14) 0.0001(13)
C3 0.0459(18) 0.060(2) 0.072(2) -0.0070(18) 0.0076(16) -0.0128(16)
C4 0.0485(17) 0.0485(17) 0.0549(18) -0.0132(14) 0.0011(14) -0.0054(14)
C5 0.0385(14) 0.0399(14) 0.0369(14) 0.0011(11) 0.0005(11) 0.0028(11)
C6 0.0331(13) 0.0334(13) 0.0380(13) 0.0020(10) -0.0008(10) 0.0040(10)
C7 0.0331(13) 0.0343(13) 0.0381(13) 0.0001(10) 0.0123(10) -0.0016(10)
C8 0.0434(15) 0.0404(15) 0.0462(15) -0.0072(12) 0.0132(12) 0.0004(12)
C9 0.063(2) 0.0357(15) 0.061(2) -0.0083(14) 0.0165(16) 0.0073(14)
C10 0.065(2) 0.0363(15) 0.062(2) 0.0043(14) 0.0062(17) 0.0173(14)
C11 0.0499(17) 0.0414(16) 0.0477(16) 0.0025(13) 0.0029(13) 0.0075(13)
C12 0.0346(13) 0.0332(13) 0.0387(13) 0.0007(10) 0.0098(11) 0.0018(10)
C13 0.0304(12) 0.0321(12) 0.0354(13) -0.0005(10) 0.0072(10) -0.0001(9)
C14 0.0337(13) 0.0379(13) 0.0348(13) -0.0006(10) 0.0072(10) 0.0015(10)
C15 0.0374(14) 0.0345(13) 0.0424(14) -0.0021(11) 0.0003(11) 0.0044(11)
C16 0.0438(16) 0.0489(16) 0.0358(14) -0.0029(12) 0.0072(12) 0.0033(13)
C17 0.0485(18) 0.069(2) 0.0538(19) -0.0168(17) -0.0007(15) -0.0045(16)
C18 0.0332(13) 0.0323(13) 0.0428(14) -0.0035(11) 0.0045(11) 0.0023(10)
C19 0.0449(16) 0.0371(14) 0.0492(16) -0.0004(12) 0.0120(13) 0.0041(12)
C20 0.0423(16) 0.0447(16) 0.066(2) 0.0127(15) 0.0131(14) 0.0023(13)
C21 0.0365(15) 0.0379(15) 0.079(2) 0.0025(15) -0.0021(15) 0.0014(12)
C22 0.0471(17) 0.0415(16) 0.066(2) -0.0177(15) -0.0012(15) 0.0029(13)
C23 0.0420(16) 0.0455(16) 0.0505(17) -0.0132(13) 0.0082(13) -0.0007(12)
C24 0.060(2) 0.050(2) 0.129(4) 0.014(2) -0.011(2) -0.0145(18)
N1 0.0318(11) 0.0329(11) 0.0350(11) -0.0016(9) 0.0035(9) 0.0016(8)
N2 0.0322(11) 0.0308(11) 0.0426(12) -0.0026(9) 0.0051(9) 0.0018(9)
O1 0.0432(12) 0.0334(11) 0.0901(18) -0.0077(11) -0.0056(12) 0.0071(9)
S1 0.0466(4) 0.0521(5) 0.0318(4) 0.0000(3) 0.0038(3) 0.0047(3)

loop_
_atom_type_symbol
_atom_type_description
_atom_type_scat_dispersion_real
_atom_type_scat_dispersion_imag
_atom_type_scat_source
C C 0.0033 0.0016 'International Tables Vol C Tables 4.2.6.8 and 6.1.1.4'
H H 0.0000 0.0000 'International Tables Vol C Tables 4.2.6.8 and 6.1.1.4'
N N 0.0061 0.0033 'International Tables Vol C Tables 4.2.6.8 and 6.1.1.4'
O O 0.0106 0.0060 'International Tables Vol C Tables 4.2.6.8 and 6.1.1.4'
S S 0.1246 0.1234 'International Tables Vol C Tables 4.2.6.8 and 6.1.1.4'

loop_
_geom_angle_atom_site_label_1
_geom_angle_atom_site_label_2
_geom_angle_atom_site_label_3
_geom_angle
_geom_angle_site_symmetry_1
_geom_angle_site_symmetry_3
_geom_angle_publ_flag
C2 C1 C6 121.3(3) . . ?
C2 C1 H1 119.4 . . ?
C6 C1 H1 119.4 . . ?
C3 C2 C1 119.6(3) . . ?
C3 C2 H2 120.2 . . ?
C1 C2 H2 120.2 . . ?
C2 C3 C4 120.7(3) . . ?
C2 C3 H3 119.7 . . ?
C4 C3 H3 119.7 . . ?
C5 C4 C3 119.9(3) . . ?
C5 C4 H4 120.0 . . ?
C3 C4 H4 120.0 . . ?
C4 C5 C6 120.1(3) . . ?
C4 C5 S1 120.0(2) . . ?
C6 C5 S1 119.9(2) . . ?
C1 C6 C5 118.4(3) . . ?
C1 C6 C15 116.6(2) . . ?
C5 C6 C15 124.8(3) . . ?
C8 C7 C12 119.9(3) . . ?
C8 C7 C14 133.7(3) . . ?
C12 C7 C14 106.3(2) . . ?
C9 C8 C7 118.3(3) . . ?
C9 C8 H8 120.8 . . ?
C7 C8 H8 120.8 . . ?
C8 C9 C10 120.9(3) . . ?
C8 C9 H9 119.5 . . ?
C10 C9 H9 119.5 . . ?
C11 C10 C9 121.7(3) . . ?
C11 C10 H10 119.1 . . ?
C9 C10 H10 119.1 . . ?
C12 C11 C10 117.3(3) . . ?
C12 C11 H11 121.3 . . ?
C10 C11 H11 121.3 . . ?
C11 C12 N1 129.8(3) . . ?
C11 C12 C7 121.7(3) . . ?
N1 C12 C7 108.5(2) . . ?
C14 C13 N1 110.5(2) . . ?
C14 C13 N2 127.8(2) . . ?
N1 C13 N2 121.7(2) . . ?
C13 C14 C7 107.3(2) . . ?
C13 C14 S1 123.4(2) . . ?
C7 C14 S1 128.9(2) . . ?
O1 C15 N2 119.8(3) . . ?
O1 C15 C6 118.8(3) . . ?
N2 C15 C6 121.3(2) . . ?
N1 C16 C17 113.7(3) . . ?
N1 C16 H16A 108.8 . . ?
C17 C16 H16A 108.8 . . ?
N1 C16 H16B 108.8 . . ?
C17 C16 H16B 108.8 . . ?
H16A C16 H16B 107.7 . . ?
C16 C17 H17A 109.5 . . ?
C16 C17 H17B 109.5 . . ?
H17A C17 H17B 109.5 . . ?
C16 C17 H17C 109.5 . . ?
H17A C17 H17C 109.5 . . ?
H17B C17 H17C 109.5 . . ?
C23 C18 C19 120.3(3) . . ?
C23 C18 N2 120.6(3) . . ?
C19 C18 N2 119.1(2) . . ?
C20 C19 C18 119.6(3) . . ?
C20 C19 H19 120.2 . . ?
C18 C19 H19 120.2 . . ?
C19 C20 C21 121.0(3) . . ?
C19 C20 H20 119.5 . . ?
C21 C20 H20 119.5 . . ?
C22 C21 C20 118.4(3) . . ?
C22 C21 C24 121.3(4) . . ?
C20 C21 C24 120.3(4) . . ?
C21 C22 C23 121.2(3) . . ?
C21 C22 H22 119.4 . . ?
C23 C22 H22 119.4 . . ?
C18 C23 C22 119.3(3) . . ?
C18 C23 H23 120.4 . . ?
C22 C23 H23 120.4 . . ?
C21 C24 H24A 109.5 . . ?
C21 C24 H24B 109.5 . . ?
H24A C24 H24B 109.5 . . ?
C21 C24 H24C 109.5 . . ?
H24A C24 H24C 109.5 . . ?
H24B C24 H24C 109.5 . . ?
C13 N1 C12 107.2(2) . . ?
C13 N1 C16 128.4(2) . . ?
C12 N1 C16 123.9(2) . . ?
C15 N2 C13 123.6(2) . . ?
C15 N2 C18 116.7(2) . . ?
C13 N2 C18 117.2(2) . . ?
C14 S1 C5 95.97(13) . . ?

loop_
_geom_bond_atom_site_label_1
_geom_bond_atom_site_label_2
_geom_bond_distance
_geom_bond_site_symmetry_2
_geom_bond_publ_flag
C1 C2 1.384(4) . ?
C1 C6 1.396(4) . ?
C1 H1 0.9300 . ?
C2 C3 1.377(5) . ?
C2 H2 0.9300 . ?
C3 C4 1.389(5) . ?
C3 H3 0.9300 . ?
C4 C5 1.391(4) . ?
C4 H4 0.9300 . ?
C5 C6 1.407(4) . ?
C5 S1 1.779(3) . ?
C6 C15 1.503(4) . ?
C7 C8 1.403(4) . ?
C7 C12 1.414(4) . ?
C7 C14 1.428(4) . ?
C8 C9 1.377(4) . ?
C8 H8 0.9300 . ?
C9 C10 1.407(5) . ?
C9 H9 0.9300 . ?
C10 C11 1.385(5) . ?
C10 H10 0.9300 . ?
C11 C12 1.385(4) . ?
C11 H11 0.9300 . ?
C12 N1 1.393(3) . ?
C13 C14 1.365(4) . ?
C13 N1 1.382(3) . ?
C13 N2 1.408(3) . ?
C14 S1 1.751(3) . ?
C15 O1 1.217(3) . ?
C15 N2 1.397(3) . ?
C16 N1 1.462(3) . ?
C16 C17 1.516(5) . ?
C16 H16A 0.9700 . ?
C16 H16B 0.9700 . ?
C17 H17A 0.9600 . ?
C17 H17B 0.9600 . ?
C17 H17C 0.9600 . ?
C18 C23 1.382(4) . ?
C18 C19 1.379(4) . ?
C18 N2 1.451(3) . ?
C19 C20 1.391(4) . ?
C19 H19 0.9300 . ?
C20 C21 1.388(5) . ?
C20 H20 0.9300 . ?
C21 C22 1.377(5) . ?
C21 C24 1.515(5) . ?
C22 C23 1.396(4) . ?
C22 H22 0.9300 . ?
C23 H23 0.9300 . ?
C24 H24A 0.9600 . ?
C24 H24B 0.9600 . ?
C24 H24C 0.9600 . ?

loop_
_geom_torsion_atom_site_label_1
_geom_torsion_atom_site_label_2
_geom_torsion_atom_site_label_3
_geom_torsion_atom_site_label_4
_geom_torsion
_geom_torsion_site_symmetry_1
_geom_torsion_site_symmetry_2
_geom_torsion_site_symmetry_3
_geom_torsion_site_symmetry_4
_geom_torsion_publ_flag
C6 C1 C2 C3 1.3(5) . . . . ?
C1 C2 C3 C4 1.6(6) . . . . ?
C2 C3 C4 C5 -2.5(6) . . . . ?
C3 C4 C5 C6 0.5(5) . . . . ?
C3 C4 C5 S1 179.8(3) . . . . ?
C2 C1 C6 C5 -3.2(4) . . . . ?
C2 C1 C6 C15 -178.5(3) . . . . ?
C4 C5 C6 C1 2.3(4) . . . . ?
S1 C5 C6 C1 -177.0(2) . . . . ?
C4 C5 C6 C15 177.1(3) . . . . ?
S1 C5 C6 C15 -2.2(4) . . . . ?
C12 C7 C8 C9 1.7(4) . . . . ?
C14 C7 C8 C9 179.1(3) . . . . ?
C7 C8 C9 C10 -0.2(5) . . . . ?
C8 C9 C10 C11 -0.6(6) . . . . ?
C9 C10 C11 C12 0.0(5) . . . . ?
C10 C11 C12 N1 -176.4(3) . . . . ?
C10 C11 C12 C7 1.6(5) . . . . ?
C8 C7 C12 C11 -2.5(4) . . . . ?
C14 C7 C12 C11 179.5(3) . . . . ?
C8 C7 C12 N1 175.9(2) . . . . ?
C14 C7 C12 N1 -2.2(3) . . . . ?
N1 C13 C14 C7 -2.0(3) . . . . ?
N2 C13 C14 C7 177.6(2) . . . . ?
N1 C13 C14 S1 -175.65(19) . . . . ?
N2 C13 C14 S1 3.9(4) . . . . ?
C8 C7 C14 C13 -175.1(3) . . . . ?
C12 C7 C14 C13 2.5(3) . . . . ?
C8 C7 C14 S1 -1.9(5) . . . . ?
C12 C7 C14 S1 175.7(2) . . . . ?
C1 C6 C15 O1 45.8(4) . . . . ?
C5 C6 C15 O1 -129.1(3) . . . . ?
C1 C6 C15 N2 -130.4(3) . . . . ?
C5 C6 C15 N2 54.7(4) . . . . ?
C23 C18 C19 C20 2.1(4) . . . . ?
N2 C18 C19 C20 -176.4(3) . . . . ?
C18 C19 C20 C21 2.0(5) . . . . ?
C19 C20 C21 C22 -5.0(5) . . . . ?
C19 C20 C21 C24 172.6(3) . . . . ?
C20 C21 C22 C23 4.0(5) . . . . ?
C24 C21 C22 C23 -173.5(3) . . . . ?
C19 C18 C23 C22 -2.9(4) . . . . ?
N2 C18 C23 C22 175.4(3) . . . . ?
C21 C22 C23 C18 -0.2(5) . . . . ?
C14 C13 N1 C12 0.6(3) . . . . ?
N2 C13 N1 C12 -179.0(2) . . . . ?
C14 C13 N1 C16 172.4(3) . . . . ?
N2 C13 N1 C16 -7.2(4) . . . . ?
C11 C12 N1 C13 179.1(3) . . . . ?
C7 C12 N1 C13 1.0(3) . . . . ?
C11 C12 N1 C16 6.9(5) . . . . ?
C7 C12 N1 C16 -171.3(2) . . . . ?
C17 C16 N1 C13 106.8(3) . . . . ?
C17 C16 N1 C12 -82.7(4) . . . . ?
O1 C15 N2 C13 173.2(3) . . . . ?
C6 C15 N2 C13 -10.6(4) . . . . ?
O1 C15 N2 C18 11.5(4) . . . . ?
C6 C15 N2 C18 -172.3(2) . . . . ?
C14 C13 N2 C15 -42.8(4) . . . . ?
N1 C13 N2 C15 136.8(3) . . . . ?
C14 C13 N2 C18 118.9(3) . . . . ?
N1 C13 N2 C18 -61.6(3) . . . . ?
C23 C18 N2 C15 -72.4(3) . . . . ?
C19 C18 N2 C15 106.0(3) . . . . ?
C23 C18 N2 C13 124.6(3) . . . . ?
C19 C18 N2 C13 -57.0(3) . . . . ?
C13 C14 S1 C5 61.9(3) . . . . ?
C7 C14 S1 C5 -110.3(3) . . . . ?
C4 C5 S1 C14 118.1(3) . . . . ?
C6 C5 S1 C14 -62.5(2) . . . . ?
